data_1501886
loop_
_publ_author_name
'Van Rossom, Wim'
'Robeyns, Koen'
'Ovaere, Magriet'
'Van Meervelt, Luc'
'Dehaen, Wim'
'Maes, Wouter'

_publ_section_title
;
 Odd-numbered oxacalix[n]arenes (n = 5, 7): synthesis and solid-state
 structures.
;
_journal_issue 1
_journal_name_full 'Organic letters'
_journal_page_first 126
_journal_page_last 129
_journal_paper_doi 10.1021/ol1026969
_journal_volume 13
_journal_year 2011
_chemical_formula_moiety 'C29 H22 N4 O5 S2'
_chemical_formula_sum 'C29 H22 N4 O5 S2'
_chemical_formula_weight 570.63
_chemical_name_systematic
; 
 ? 
;
_space_group_IT_number 2
_symmetry_cell_setting triclinic
_symmetry_space_group_name_Hall '-P 1'
_symmetry_space_group_name_H-M 'P -1'
_atom_sites_solution_hydrogens geom
_atom_sites_solution_primary direct
_atom_sites_solution_secondary difmap
_audit_creation_method SHELXL-97
_cell_angle_alpha 101.4950(10)
_cell_angle_beta 92.4200(10)
_cell_angle_gamma 94.4860(10)
_cell_formula_units_Z 2
_cell_length_a 8.10800(10)
_cell_length_b 11.4326(2)
_cell_length_c 14.8333(3)
_cell_measurement_reflns_used 8877
_cell_measurement_temperature 100(2)
_cell_measurement_theta_max 70.07
_cell_measurement_theta_min 3.05
_cell_volume 1340.92(4)
_computing_cell_refinement 'Bruker SAINT (SAINT, 1997)'
_computing_data_collection 'Bruker SMART (SMART, 1997)'
_computing_data_reduction 'Bruker SAINT (SAINT, 1997)'
_computing_molecular_graphics 'PLUTON (Spek, 1998)'
_computing_publication_material 'PLATON (Spek, 1998)'
_computing_structure_refinement 'SHELXL-97 (Sheldrick, 1997)'
_computing_structure_solution 'SHELXS-97 (Sheldrick, 1990)'
_diffrn_ambient_temperature 100(2)
_diffrn_measured_fraction_theta_full 0.980
_diffrn_measured_fraction_theta_max 0.980
_diffrn_measurement_device_type 'SMART 6000'
_diffrn_measurement_method 'omega and phi scan'
_diffrn_radiation_monochromator 'crossed Goebel mirrors'
_diffrn_radiation_source 'fine-focus sealed tube'
_diffrn_radiation_type CuK\a
_diffrn_radiation_wavelength 1.54178
_diffrn_reflns_av_R_equivalents 0.0358
_diffrn_reflns_av_sigmaI/netI 0.0346
_diffrn_reflns_limit_h_max 9
_diffrn_reflns_limit_h_min -9
_diffrn_reflns_limit_k_max 13
_diffrn_reflns_limit_k_min -13
_diffrn_reflns_limit_l_max 18
_diffrn_reflns_limit_l_min -15
_diffrn_reflns_number 15970
_diffrn_reflns_theta_full 70.07
_diffrn_reflns_theta_max 70.07
_diffrn_reflns_theta_min 3.05
_exptl_absorpt_coefficient_mu 2.203
_exptl_absorpt_correction_T_max 0.644
_exptl_absorpt_correction_T_min 0.508
_exptl_absorpt_correction_type multi-scan
_exptl_absorpt_process_details 'Bruker SADABS (SADABS, 1997)'
_exptl_crystal_colour colorless
_exptl_crystal_density_diffrn 1.413
_exptl_crystal_density_method 'not measured'
_exptl_crystal_description block
_exptl_crystal_F_000 592
_exptl_crystal_size_max 0.41
_exptl_crystal_size_mid 0.36
_exptl_crystal_size_min 0.2
_refine_diff_density_max 0.263
_refine_diff_density_min -0.262
_refine_diff_density_rms 0.054
_refine_ls_extinction_method none
_refine_ls_goodness_of_fit_ref 1.066
_refine_ls_hydrogen_treatment constr
_refine_ls_matrix_type full
_refine_ls_number_parameters 364
_refine_ls_number_reflns 4981
_refine_ls_number_restraints 0
_refine_ls_restrained_S_all 1.066
_refine_ls_R_factor_all 0.0356
_refine_ls_R_factor_gt 0.0330
_refine_ls_shift/su_max 0.000
_refine_ls_shift/su_mean 0.000
_refine_ls_structure_factor_coef Fsqd
_refine_ls_weighting_details 'calc w=1/[\s^2^(Fo^2^)+(0.0378P)^2^+0.5546P] where P=(Fo^2^+2Fc^2^)/3'
_refine_ls_weighting_scheme calc
_refine_ls_wR_factor_gt 0.0820
_refine_ls_wR_factor_ref 0.0845
_reflns_number_gt 4595
_reflns_number_total 4981
_reflns_threshold_expression >2sigma(I)
_cod_data_source_file ol1026969_si_002.cif
_cod_data_source_block wim115
_cod_database_code 1501886

loop_
_symmetry_equiv_pos_as_xyz
'x, y, z'
'-x, -y, -z'

loop_
_atom_site_label
_atom_site_type_symbol
_atom_site_fract_x
_atom_site_fract_y
_atom_site_fract_z
_atom_site_U_iso_or_equiv
_atom_site_adp_type
_atom_site_occupancy
_atom_site_symmetry_multiplicity
_atom_site_calc_flag
_atom_site_refinement_flags
O1 O 0.23078(15) 0.66938(9) 0.08786(7) 0.0258(2) Uani 1 1 d .
C2 C 0.26154(17) 0.57888(13) 0.01776(9) 0.0180(3) Uani 1 1 d .
C3 C 0.28520(17) 0.46223(13) 0.02607(9) 0.0173(3) Uani 1 1 d .
H3 H 0.2855 0.4372 0.0834 0.021 Uiso 1 1 calc R
C4 C 0.30847(16) 0.38524(12) -0.05685(9) 0.0159(3) Uani 1 1 d .
N5 N 0.31387(14) 0.41836(11) -0.13800(8) 0.0170(2) Uani 1 1 d .
C6 C 0.29334(16) 0.53339(13) -0.13491(9) 0.0170(3) Uani 1 1 d .
N7 N 0.26416(15) 0.61640(11) -0.06151(8) 0.0198(3) Uani 1 1 d .
S8 S 0.30427(5) 0.58994(3) -0.23645(2) 0.02187(10) Uani 1 1 d .
C9 C 0.31037(18) 0.45499(13) -0.32250(10) 0.0208(3) Uani 1 1 d .
H9A H 0.4048 0.4123 -0.3076 0.031 Uiso 1 1 calc R
H9B H 0.3222 0.4757 -0.3831 0.031 Uiso 1 1 calc R
H9C H 0.2074 0.4036 -0.3236 0.031 Uiso 1 1 calc R
O10 O 0.33406(13) 0.26812(9) -0.06359(7) 0.0201(2) Uani 1 1 d .
C11 C 0.28098(18) 0.20721(12) 0.00427(9) 0.0160(3) Uani 1 1 d .
C12 C 0.39739(17) 0.14722(12) 0.04344(9) 0.0160(3) Uani 1 1 d .
H12 H 0.5108 0.1544 0.0299 0.019 Uiso 1 1 calc R
C13 C 0.34127(17) 0.07628(12) 0.10321(9) 0.0165(3) Uani 1 1 d .
C14 C 0.17723(18) 0.06584(12) 0.12517(10) 0.0183(3) Uani 1 1 d .
H14 H 0.1431 0.0158 0.1662 0.022 Uiso 1 1 calc R
C15 C 0.06236(17) 0.12943(12) 0.08657(10) 0.0183(3) Uani 1 1 d .
C16 C 0.11526(17) 0.19996(12) 0.02475(9) 0.0176(3) Uani 1 1 d .
H16 H 0.0385 0.2427 -0.0031 0.021 Uiso 1 1 calc R
C17 C -0.11577(19) 0.12125(14) 0.11153(11) 0.0250(3) Uani 1 1 d .
H17A H -0.1806 0.1660 0.0750 0.037 Uiso 1 1 calc R
H17B H -0.1221 0.1554 0.1772 0.037 Uiso 1 1 calc R
H17C H -0.1604 0.0371 0.0986 0.037 Uiso 1 1 calc R
O18 O 0.45635(12) 0.01003(9) 0.13996(7) 0.0187(2) Uani 1 1 d .
C19 C 0.52101(16) 0.05527(12) 0.22719(9) 0.0154(3) Uani 1 1 d .
C20 C 0.46562(17) 0.15384(12) 0.28387(9) 0.0174(3) Uani 1 1 d .
H20 H 0.3751 0.1940 0.2663 0.021 Uiso 1 1 calc R
C21 C 0.55336(17) 0.18922(12) 0.36863(10) 0.0170(3) Uani 1 1 d .
N22 N 0.68048(15) 0.13593(11) 0.39568(8) 0.0189(2) Uani 1 1 d .
C23 C 0.71767(17) 0.03969(12) 0.33414(10) 0.0172(3) Uani 1 1 d .
N24 N 0.64356(14) -0.00516(10) 0.25159(8) 0.0161(2) Uani 1 1 d .
S25 S 0.88568(4) -0.03069(3) 0.37098(3) 0.02405(11) Uani 1 1 d .
C26 C 0.89811(19) -0.15288(14) 0.27463(11) 0.0257(3) Uani 1 1 d .
H26A H 0.7940 -0.2045 0.2656 0.039 Uiso 1 1 calc R
H26B H 0.9898 -0.1996 0.2869 0.039 Uiso 1 1 calc R
H26C H 0.9174 -0.1210 0.2190 0.039 Uiso 1 1 calc R
O27 O 0.51658(12) 0.28790(9) 0.43080(7) 0.0213(2) Uani 1 1 d .
C28 C 0.34839(17) 0.31109(13) 0.43019(9) 0.0186(3) Uani 1 1 d .
C29 C 0.30012(17) 0.40359(13) 0.38988(9) 0.0185(3) Uani 1 1 d .
H29 H 0.3778 0.4506 0.3627 0.022 Uiso 1 1 calc R
C30 C 0.13340(18) 0.42484(13) 0.39086(9) 0.0186(3) Uani 1 1 d .
C31 C 0.01975(18) 0.35622(13) 0.43085(10) 0.0203(3) Uani 1 1 d .
H31 H -0.0937 0.3717 0.4309 0.024 Uiso 1 1 calc R
C32 C 0.07380(19) 0.26522(13) 0.47050(10) 0.0222(3) Uani 1 1 d .
H32 H -0.0034 0.2183 0.4980 0.027 Uiso 1 1 calc R
C33 C 0.23941(19) 0.24144(13) 0.47077(10) 0.0221(3) Uani 1 1 d .
H33 H 0.2764 0.1790 0.4981 0.026 Uiso 1 1 calc R
O34 O 0.06755(12) 0.51082(10) 0.35051(7) 0.0236(2) Uani 1 1 d .
C35 C 0.17057(17) 0.58898(13) 0.31294(10) 0.0188(3) Uani 1 1 d .
C36 C 0.15404(17) 0.58025(13) 0.21833(10) 0.0186(3) Uani 1 1 d .
H36 H 0.0797 0.5202 0.1806 0.022 Uiso 1 1 calc R
C37 C 0.24978(18) 0.66225(13) 0.18069(10) 0.0187(3) Uani 1 1 d .
C38 C 0.35873(18) 0.75064(13) 0.23460(11) 0.0214(3) Uani 1 1 d .
H38 H 0.4252 0.8046 0.2073 0.026 Uiso 1 1 calc R
C39 C 0.36882(18) 0.75874(14) 0.32930(11) 0.0234(3) Uani 1 1 d .
H39 H 0.4410 0.8202 0.3672 0.028 Uiso 1 1 calc R
C40 C 0.27486(18) 0.67831(14) 0.36930(10) 0.0221(3) Uani 1 1 d .
H40 H 0.2819 0.6843 0.4342 0.026 Uiso 1 1 calc R

loop_
_atom_site_aniso_label
_atom_site_aniso_U_11
_atom_site_aniso_U_22
_atom_site_aniso_U_33
_atom_site_aniso_U_23
_atom_site_aniso_U_13
_atom_site_aniso_U_12
O1 0.0465(7) 0.0159(5) 0.0161(5) 0.0032(4) 0.0038(4) 0.0082(5)
C2 0.0200(7) 0.0167(7) 0.0164(7) 0.0019(5) 0.0007(5) 0.0007(5)
C3 0.0197(7) 0.0174(7) 0.0158(6) 0.0056(5) 0.0013(5) 0.0008(5)
C4 0.0134(6) 0.0160(7) 0.0191(7) 0.0054(5) 0.0007(5) 0.0006(5)
N5 0.0171(6) 0.0171(6) 0.0170(6) 0.0042(5) 0.0010(4) 0.0004(4)
C6 0.0158(6) 0.0183(7) 0.0170(7) 0.0051(5) -0.0011(5) -0.0013(5)
N7 0.0257(6) 0.0149(6) 0.0191(6) 0.0047(5) 0.0003(5) 0.0010(5)
S8 0.0330(2) 0.01732(18) 0.01623(18) 0.00617(13) 0.00049(13) 0.00148(14)
C9 0.0227(7) 0.0228(7) 0.0172(7) 0.0035(6) 0.0015(5) 0.0037(6)
O10 0.0282(5) 0.0157(5) 0.0186(5) 0.0062(4) 0.0073(4) 0.0059(4)
C11 0.0229(7) 0.0113(6) 0.0131(6) 0.0011(5) 0.0008(5) 0.0005(5)
C12 0.0158(6) 0.0145(6) 0.0159(6) -0.0011(5) 0.0010(5) 0.0011(5)
C13 0.0203(7) 0.0137(7) 0.0141(6) -0.0006(5) -0.0026(5) 0.0039(5)
C14 0.0233(7) 0.0142(7) 0.0174(7) 0.0034(5) 0.0020(5) 0.0004(5)
C15 0.0187(7) 0.0138(7) 0.0209(7) 0.0005(5) 0.0009(5) 0.0002(5)
C16 0.0192(7) 0.0141(7) 0.0190(7) 0.0020(5) -0.0019(5) 0.0033(5)
C17 0.0199(7) 0.0220(8) 0.0340(8) 0.0078(6) 0.0052(6) 0.0014(6)
O18 0.0238(5) 0.0170(5) 0.0151(5) 0.0017(4) -0.0022(4) 0.0076(4)
C19 0.0157(6) 0.0152(7) 0.0158(6) 0.0055(5) 0.0005(5) -0.0011(5)
C20 0.0177(7) 0.0166(7) 0.0186(7) 0.0052(5) -0.0008(5) 0.0031(5)
C21 0.0170(7) 0.0144(7) 0.0193(7) 0.0029(5) 0.0012(5) 0.0007(5)
N22 0.0180(6) 0.0178(6) 0.0202(6) 0.0032(5) -0.0027(4) 0.0018(5)
C23 0.0153(6) 0.0157(7) 0.0215(7) 0.0064(5) -0.0004(5) 0.0009(5)
N24 0.0167(6) 0.0143(6) 0.0182(6) 0.0053(4) 0.0014(4) 0.0014(4)
S25 0.02303(19) 0.02035(19) 0.0279(2) 0.00245(14) -0.00796(14) 0.00783(14)
C26 0.0255(8) 0.0191(7) 0.0321(8) 0.0026(6) -0.0020(6) 0.0088(6)
O27 0.0198(5) 0.0202(5) 0.0208(5) -0.0033(4) -0.0049(4) 0.0056(4)
C28 0.0195(7) 0.0186(7) 0.0151(6) -0.0032(5) -0.0024(5) 0.0049(5)
C29 0.0191(7) 0.0206(7) 0.0153(6) 0.0018(5) 0.0020(5) 0.0018(5)
C30 0.0209(7) 0.0190(7) 0.0152(7) 0.0015(5) 0.0001(5) 0.0040(5)
C31 0.0188(7) 0.0220(7) 0.0188(7) 0.0003(5) 0.0031(5) 0.0018(6)
C32 0.0260(8) 0.0187(7) 0.0206(7) 0.0016(6) 0.0040(6) -0.0013(6)
C33 0.0295(8) 0.0175(7) 0.0184(7) 0.0017(5) -0.0006(6) 0.0033(6)
O34 0.0158(5) 0.0312(6) 0.0287(6) 0.0155(5) 0.0052(4) 0.0065(4)
C35 0.0157(7) 0.0203(7) 0.0227(7) 0.0073(6) 0.0043(5) 0.0077(5)
C36 0.0192(7) 0.0153(7) 0.0205(7) 0.0008(5) -0.0001(5) 0.0033(5)
C37 0.0252(7) 0.0153(7) 0.0162(7) 0.0024(5) 0.0019(5) 0.0069(5)
C38 0.0221(7) 0.0154(7) 0.0271(8) 0.0048(6) 0.0022(6) 0.0030(5)
C39 0.0214(7) 0.0196(7) 0.0266(8) -0.0005(6) -0.0052(6) 0.0030(6)
C40 0.0221(7) 0.0269(8) 0.0169(7) 0.0016(6) -0.0013(5) 0.0087(6)

loop_
_atom_type_symbol
_atom_type_description
_atom_type_scat_dispersion_real
_atom_type_scat_dispersion_imag
_atom_type_scat_source
C C 0.0181 0.0091 'International Tables Vol C Tables 4.2.6.8 and 6.1.1.4'
H H 0.0000 0.0000 'International Tables Vol C Tables 4.2.6.8 and 6.1.1.4'
N N 0.0311 0.0180 'International Tables Vol C Tables 4.2.6.8 and 6.1.1.4'
O O 0.0492 0.0322 'International Tables Vol C Tables 4.2.6.8 and 6.1.1.4'
S S 0.3331 0.5567 'International Tables Vol C Tables 4.2.6.8 and 6.1.1.4'

loop_
_geom_angle_atom_site_label_1
_geom_angle_atom_site_label_2
_geom_angle_atom_site_label_3
_geom_angle
C2 O1 C37 123.02(11)
N7 C2 O1 110.64(12)
N7 C2 C3 123.87(13)
O1 C2 C3 125.49(13)
C2 C3 C4 114.25(13)
C2 C3 H3 122.9
C4 C3 H3 122.9
N5 C4 O10 112.17(12)
N5 C4 C3 124.33(13)
O10 C4 C3 123.46(12)
C6 N5 C4 114.63(12)
N5 C6 N7 127.72(13)
N5 C6 S8 119.30(11)
N7 C6 S8 112.97(11)
C2 N7 C6 115.14(12)
C6 S8 C9 101.80(7)
S8 C9 H9A 109.5
S8 C9 H9B 109.5
H9A C9 H9B 109.5
S8 C9 H9C 109.5
H9A C9 H9C 109.5
H9B C9 H9C 109.5
C4 O10 C11 120.20(11)
C12 C11 C16 122.36(13)
C12 C11 O10 116.86(12)
C16 C11 O10 120.56(12)
C11 C12 C13 116.99(13)
C11 C12 H12 121.5
C13 C12 H12 121.5
C12 C13 C14 122.61(13)
C12 C13 O18 117.68(12)
C14 C13 O18 119.68(12)
C13 C14 C15 119.50(13)
C13 C14 H14 120.2
C15 C14 H14 120.2
C16 C15 C14 119.00(13)
C16 C15 C17 120.88(13)
C14 C15 C17 120.12(13)
C11 C16 C15 119.51(13)
C11 C16 H16 120.2
C15 C16 H16 120.2
C15 C17 H17A 109.5
C15 C17 H17B 109.5
H17A C17 H17B 109.5
C15 C17 H17C 109.5
H17A C17 H17C 109.5
H17B C17 H17C 109.5
C19 O18 C13 117.16(10)
N24 C19 O18 112.69(12)
N24 C19 C20 123.89(13)
O18 C19 C20 123.42(12)
C19 C20 C21 114.41(13)
C19 C20 H20 122.8
C21 C20 H20 122.8
N22 C21 O27 114.19(12)
N22 C21 C20 124.67(13)
O27 C21 C20 121.10(13)
C21 N22 C23 114.17(12)
N24 C23 N22 127.68(13)
N24 C23 S25 118.55(11)
N22 C23 S25 113.77(10)
C23 N24 C19 115.10(12)
C23 S25 C26 101.65(7)
S25 C26 H26A 109.5
S25 C26 H26B 109.5
H26A C26 H26B 109.5
S25 C26 H26C 109.5
H26A C26 H26C 109.5
H26B C26 H26C 109.5
C21 O27 C28 115.49(10)
C33 C28 C29 122.96(13)
C33 C28 O27 118.33(13)
C29 C28 O27 118.71(13)
C28 C29 C30 117.39(13)
C28 C29 H29 121.3
C30 C29 H29 121.3
O34 C30 C31 115.19(12)
O34 C30 C29 123.48(13)
C31 C30 C29 121.29(14)
C32 C31 C30 119.25(14)
C32 C31 H31 120.4
C30 C31 H31 120.4
C31 C32 C33 121.02(14)
C31 C32 H32 119.5
C33 C32 H32 119.5
C28 C33 C32 118.09(14)
C28 C33 H33 121.0
C32 C33 H33 121.0
C30 O34 C35 120.23(11)
C40 C35 C36 121.83(14)
C40 C35 O34 120.68(13)
C36 C35 O34 117.26(13)
C37 C36 C35 117.74(13)
C37 C36 H36 121.1
C35 C36 H36 121.1
C38 C37 C36 121.99(13)
C38 C37 O1 115.28(13)
C36 C37 O1 122.41(13)
C37 C38 C39 118.71(14)
C37 C38 H38 120.6
C39 C38 H38 120.6
C40 C39 C38 120.85(14)
C40 C39 H39 119.6
C38 C39 H39 119.6
C35 C40 C39 118.83(14)
C35 C40 H40 120.6
C39 C40 H40 120.6

loop_
_geom_bond_atom_site_label_1
_geom_bond_atom_site_label_2
_geom_bond_distance
O1 C2 1.3592(18)
O1 C37 1.3983(17)
C2 N7 1.3300(19)
C2 C3 1.391(2)
C3 C4 1.392(2)
C3 H3 0.9500
C4 N5 1.3333(18)
C4 O10 1.3556(17)
N5 C6 1.3305(19)
C6 N7 1.3367(19)
C6 S8 1.7563(14)
S8 C9 1.8011(15)
C9 H9A 0.9800
C9 H9B 0.9800
C9 H9C 0.9800
O10 C11 1.3973(17)
C11 C12 1.383(2)
C11 C16 1.390(2)
C12 C13 1.383(2)
C12 H12 0.9500
C13 C14 1.384(2)
C13 O18 1.4049(17)
C14 C15 1.397(2)
C14 H14 0.9500
C15 C16 1.396(2)
C15 C17 1.507(2)
C16 H16 0.9500
C17 H17A 0.9800
C17 H17B 0.9800
C17 H17C 0.9800
O18 C19 1.3602(17)
C19 N24 1.3312(19)
C19 C20 1.383(2)
C20 C21 1.388(2)
C20 H20 0.9500
C21 N22 1.3249(19)
C21 O27 1.3687(17)
N22 C23 1.3452(19)
C23 N24 1.3277(19)
C23 S25 1.7565(14)
S25 C26 1.8007(16)
C26 H26A 0.9800
C26 H26B 0.9800
C26 H26C 0.9800
O27 C28 1.4094(17)
C28 C33 1.380(2)
C28 C29 1.388(2)
C29 C30 1.392(2)
C29 H29 0.9500
C30 O34 1.3780(18)
C30 C31 1.391(2)
C31 C32 1.383(2)
C31 H31 0.9500
C32 C33 1.391(2)
C32 H32 0.9500
C33 H33 0.9500
O34 C35 1.3884(18)
C35 C40 1.386(2)
C35 C36 1.387(2)
C36 C37 1.387(2)
C36 H36 0.9500
C37 C38 1.385(2)
C38 C39 1.388(2)
C38 H38 0.9500
C39 C40 1.387(2)
C39 H39 0.9500
C40 H40 0.9500
